data_1517702
loop_
_publ_author_name
'Hong-Lin Zhu'
'Jin-Li Qi'
'Jian-Li Lin'
'Wei Xu'
'Jiang Wu'
'Yue-Qing Zheng'

_publ_section_title
;
 Novel topological supramolecular architectures based on partially
 protonated butane-1,2,3,4-tetracarboxylato complexes: Synthesis,
 structures and magnetic properties
;
_journal_name_full
;
Inorganica Chimica Acta
;
_journal_page_first 49
_journal_page_last 57
_journal_volume 404
_journal_year 2013
_chemical_formula_moiety 'C72 H70 N8 Ni2 O30'
_chemical_formula_sum 'C72 H70 N8 Ni2 O30'
_chemical_formula_weight 1644.75
_space_group_IT_number 2
_symmetry_cell_setting triclinic
_symmetry_space_group_name_Hall '-P 1'
_symmetry_space_group_name_H-M 'P -1'
_atom_sites_solution_hydrogens geom
_atom_sites_solution_primary direct
_atom_sites_solution_secondary difmap
_cell_angle_alpha 80.83(3)
_cell_angle_beta 79.02(3)
_cell_angle_gamma 87.53(3)
_cell_formula_units_Z 1
_cell_length_a 10.793(2)
_cell_length_b 12.864(3)
_cell_length_c 13.536(3)
_cell_measurement_reflns_used 9971
_cell_measurement_temperature 293(2)
_cell_measurement_theta_max 27.45
_cell_measurement_theta_min 3.02
_cell_volume 1821.2(7)
_computing_cell_refinement RAPID-AUTO
_computing_data_collection 'RAPID-AUTO (Rigaku, 1998)'
_computing_data_reduction 'CrystalStructure (Rigaku/MSC, 2004)'
_computing_molecular_graphics 'SHELXTL (Bruker, 1997)'
_computing_publication_material SHELXL-97
_computing_structure_refinement 'SHELXL-97 (Sheldrick, 2008)'
_computing_structure_solution 'SHELXS-97 (Sheldrick, 2008)'
_diffrn_ambient_temperature 293(2)
_diffrn_detector_area_resol_mean 0
_diffrn_measured_fraction_theta_full 0.990
_diffrn_measured_fraction_theta_max 0.990
_diffrn_measurement_device_type 'Rigaku R-AXIS RAPID'
_diffrn_measurement_method '\w scan'
_diffrn_radiation_monochromator graphite
_diffrn_radiation_source 'fine-focus sealed tube'
_diffrn_radiation_type MoK\a
_diffrn_radiation_wavelength 0.71073
_diffrn_reflns_av_R_equivalents 0.0552
_diffrn_reflns_av_sigmaI/netI 0.0756
_diffrn_reflns_limit_h_max 13
_diffrn_reflns_limit_h_min -13
_diffrn_reflns_limit_k_max 16
_diffrn_reflns_limit_k_min -16
_diffrn_reflns_limit_l_max 17
_diffrn_reflns_limit_l_min -17
_diffrn_reflns_number 18089
_diffrn_reflns_theta_full 27.45
_diffrn_reflns_theta_max 27.45
_diffrn_reflns_theta_min 3.02
_diffrn_standards_decay_% 0
_diffrn_standards_interval_time 0
_diffrn_standards_number 0
_exptl_absorpt_coefficient_mu 0.612
_exptl_absorpt_correction_T_max 0.885
_exptl_absorpt_correction_T_min 0.857
_exptl_absorpt_correction_type multi-scan
_exptl_absorpt_process_details 'ABSCOR (Higashi, 1995)'
_exptl_crystal_colour purple
_exptl_crystal_density_diffrn 1.500
_exptl_crystal_density_method 'not measured'
_exptl_crystal_description block
_exptl_crystal_F_000 854
_exptl_crystal_size_max 0.32
_exptl_crystal_size_mid 0.21
_exptl_crystal_size_min 0.2
_refine_diff_density_max 1.352
_refine_diff_density_min -1.910
_refine_diff_density_rms 0.141
_refine_ls_extinction_coef 0.0163(18)
_refine_ls_extinction_expression Fc^*^=kFc[1+0.001xFc^2^\l^3^/sin(2\q)]^-1/4^
_refine_ls_extinction_method SHELXL
_refine_ls_goodness_of_fit_ref 1.164
_refine_ls_hydrogen_treatment constr
_refine_ls_matrix_type full
_refine_ls_number_parameters 506
_refine_ls_number_reflns 8247
_refine_ls_number_restraints 0
_refine_ls_restrained_S_all 1.164
_refine_ls_R_factor_all 0.1573
_refine_ls_R_factor_gt 0.0660
_refine_ls_shift/su_max 0.002
_refine_ls_shift/su_mean 0.000
_refine_ls_structure_factor_coef Fsqd
_refine_ls_weighting_details 'calc w=1/[\s^2^(Fo^2^)+(0.0682P)^2^+5.3054P] where P=(Fo^2^+2Fc^2^)/3'
_refine_ls_weighting_scheme calc
_refine_ls_wR_factor_gt 0.1502
_refine_ls_wR_factor_ref 0.2400
_reflns_number_gt 4223
_reflns_number_total 8247
_reflns_threshold_expression >2sigma(I)
_cod_data_source_file ICA-2013-404-49-57-1.cif
_cod_data_source_block shx97-1
_cod_original_cell_volume 1821.2(6)
_cod_database_code 1517702

loop_
_symmetry_equiv_pos_as_xyz
'x, y, z'
'-x, -y, -z'

loop_
_atom_site_label
_atom_site_type_symbol
_atom_site_fract_x
_atom_site_fract_y
_atom_site_fract_z
_atom_site_U_iso_or_equiv
_atom_site_adp_type
_atom_site_occupancy
_atom_site_symmetry_multiplicity
_atom_site_calc_flag
_atom_site_refinement_flags
Ni Ni 0.97101(7) 0.67980(6) 0.74297(5) 0.0415(3) Uani 1 1 d .
N1 N 0.8048(4) 0.6407(4) 0.8442(3) 0.0431(11) Uani 1 1 d .
N2 N 1.0395(4) 0.6599(4) 0.8771(4) 0.0474(11) Uani 1 1 d .
N3 N 0.9375(5) 0.8401(4) 0.7349(4) 0.0472(11) Uani 1 1 d .
N4 N 1.1364(4) 0.7330(4) 0.6462(3) 0.0494(12) Uani 1 1 d .
O1 O 0.9990(4) 0.5307(3) 0.6922(3) 0.0482(10) Uani 1 1 d .
O2 O 0.8971(3) 0.6567(3) 0.6108(3) 0.0420(9) Uani 1 1 d .
C1 C 0.9442(5) 0.5644(4) 0.6202(4) 0.0355(11) Uani 1 1 d .
C2 C 0.9372(5) 0.4946(4) 0.5400(4) 0.0357(11) Uani 1 1 d .
H2A H 0.8667 0.5190 0.5057 0.043 Uiso 1 1 calc R
C3 C 0.9130(5) 0.3809(4) 0.5931(4) 0.0413(12) Uani 1 1 d .
H3A H 0.9164 0.3355 0.5419 0.050 Uiso 1 1 calc R
H3B H 0.9795 0.3583 0.6312 0.050 Uiso 1 1 calc R
C4 C 0.7883(5) 0.3684(4) 0.6639(4) 0.0424(13) Uani 1 1 d .
O3 O 0.7131(5) 0.4389(4) 0.6765(4) 0.0841(17) Uani 1 1 d .
O4 O 0.7697(4) 0.2732(3) 0.7125(3) 0.0641(13) Uani 1 1 d .
H4A H 0.6931 0.2640 0.7248 0.077 Uiso 1 1 d .
C13 C 0.6907(5) 0.6327(5) 0.8263(5) 0.0541(15) Uani 1 1 d .
H13A H 0.6803 0.6370 0.7591 0.065 Uiso 1 1 calc R
C14 C 0.5848(6) 0.6179(6) 0.9030(5) 0.0614(17) Uani 1 1 d .
H14A H 0.5054 0.6130 0.8869 0.074 Uiso 1 1 calc R
C15 C 0.5979(6) 0.6108(5) 1.0014(5) 0.0601(17) Uani 1 1 d .
H15A H 0.5274 0.6018 1.0534 0.072 Uiso 1 1 calc R
C16 C 0.7185(6) 0.6171(5) 1.0246(5) 0.0526(15) Uani 1 1 d .
C17 C 0.7437(8) 0.6077(6) 1.1258(5) 0.0667(19) Uani 1 1 d .
H17A H 0.6769 0.5968 1.1808 0.080 Uiso 1 1 calc R
C18 C 0.8615(8) 0.6141(6) 1.1432(5) 0.071(2) Uani 1 1 d .
H18A H 0.8748 0.6075 1.2098 0.085 Uiso 1 1 calc R
C19 C 0.9671(7) 0.6312(5) 1.0603(5) 0.0563(16) Uani 1 1 d .
C20 C 1.0919(8) 0.6398(6) 1.0731(6) 0.071(2) Uani 1 1 d .
H20A H 1.1107 0.6335 1.1380 0.085 Uiso 1 1 calc R
C21 C 1.1858(7) 0.6574(6) 0.9891(6) 0.0688(19) Uani 1 1 d .
H21A H 1.2690 0.6628 0.9967 0.083 Uiso 1 1 calc R
C22 C 1.1565(6) 0.6673(5) 0.8924(5) 0.0566(16) Uani 1 1 d .
H22A H 1.2215 0.6795 0.8361 0.068 Uiso 1 1 calc R
C23 C 0.9455(6) 0.6414(4) 0.9603(4) 0.0467(13) Uani 1 1 d .
C24 C 0.8201(5) 0.6331(4) 0.9431(4) 0.0425(13) Uani 1 1 d .
C25 C 0.8412(7) 0.8927(5) 0.7817(5) 0.0629(18) Uani 1 1 d .
H25A H 0.7785 0.8550 0.8288 0.075 Uiso 1 1 calc R
C26 C 0.8304(9) 1.0019(7) 0.7628(8) 0.090(3) Uani 1 1 d .
H26A H 0.7623 1.0368 0.7971 0.107 Uiso 1 1 calc R
C27 C 0.9223(11) 1.0568(7) 0.6924(9) 0.107(3) Uani 1 1 d .
H27A H 0.9170 1.1299 0.6786 0.129 Uiso 1 1 calc R
C28 C 1.0232(9) 1.0041(6) 0.6418(7) 0.082(2) Uani 1 1 d .
C29 C 1.1234(13) 1.0551(8) 0.5643(9) 0.126(4) Uani 1 1 d .
H29A H 1.1220 1.1281 0.5475 0.151 Uiso 1 1 calc R
C30 C 1.2169(12) 1.0003(10) 0.5168(8) 0.119(4) Uani 1 1 d .
H30A H 1.2778 1.0354 0.4659 0.143 Uiso 1 1 calc R
C31 C 1.2257(8) 0.8897(8) 0.5420(6) 0.080(2) Uani 1 1 d .
C32 C 1.3240(8) 0.8293(10) 0.4951(6) 0.094(3) Uani 1 1 d .
H32A H 1.3869 0.8613 0.4439 0.112 Uiso 1 1 calc R
C33 C 1.3262(6) 0.7248(10) 0.5251(6) 0.086(3) Uani 1 1 d .
H33A H 1.3910 0.6837 0.4948 0.104 Uiso 1 1 calc R
C34 C 1.2308(6) 0.6777(7) 0.6021(5) 0.0644(19) Uani 1 1 d .
H34A H 1.2340 0.6053 0.6228 0.077 Uiso 1 1 calc R
C35 C 1.1323(6) 0.8385(6) 0.6169(5) 0.0562(16) Uani 1 1 d .
C36 C 1.0287(6) 0.8961(5) 0.6656(5) 0.0561(16) Uani 1 1 d .
O5 O 1.5729(5) 0.8499(4) 0.6138(4) 0.0836(17) Uani 1 1 d .
H5A H 1.6105 0.7992 0.5895 0.100 Uiso 1 1 d .
O6 O 1.4313(4) 0.7596(3) 0.7326(3) 0.0586(11) Uani 1 1 d .
C5 C 1.4805(6) 0.8427(5) 0.6925(5) 0.0518(15) Uani 1 1 d .
C6 C 1.4437(6) 0.9472(5) 0.7242(5) 0.0526(15) Uani 1 1 d .
H6A H 1.4034 0.9891 0.6727 0.063 Uiso 1 1 calc R
H6B H 1.5193 0.9835 0.7277 0.063 Uiso 1 1 calc R
O7 O 1.3470(4) 0.8728(4) 0.9991(3) 0.0636(12) Uani 1 1 d .
H7A H 1.3778 0.8562 1.0522 0.076 Uiso 1 1 d .
O8 O 1.5355(4) 0.8758(4) 0.8977(4) 0.0731(14) Uani 1 1 d .
C7 C 1.4230(6) 0.8920(5) 0.9100(4) 0.0481(14) Uani 1 1 d .
C8 C 1.3552(5) 0.9396(5) 0.8259(4) 0.0458(13) Uani 1 1 d .
H8A H 1.2883 0.8909 0.8248 0.055 Uiso 1 1 calc R
C9 C 1.2906(5) 1.0452(5) 0.8468(4) 0.0449(13) Uani 1 1 d .
H9A H 1.2738 1.0818 0.7814 0.054 Uiso 1 1 calc R
C10 C 1.1631(6) 1.0267(5) 0.9165(5) 0.0518(15) Uani 1 1 d .
O9 O 1.0965(4) 0.9537(4) 0.8987(4) 0.0759(15) Uani 1 1 d .
H9B H 1.0203 0.9474 0.9316 0.091 Uiso 1 1 d .
O10 O 1.1239(4) 1.0815(4) 0.9839(4) 0.0734(15) Uani 1 1 d .
C11 C 1.3718(5) 1.1190(5) 0.8854(4) 0.0477(14) Uani 1 1 d .
H11A H 1.3164 1.1700 0.9180 0.057 Uiso 1 1 calc R
H11B H 1.4125 1.0779 0.9370 0.057 Uiso 1 1 calc R
C12 C 1.4719(6) 1.1778(4) 0.8058(4) 0.0466(14) Uani 1 1 d .
O11 O 1.5685(4) 1.2059(4) 0.8369(3) 0.0585(11) Uani 1 1 d .
O12 O 1.4565(4) 1.2003(4) 0.7163(3) 0.0631(12) Uani 1 1 d .
O13 O 0.4687(5) 0.5327(5) 0.6967(5) 0.101(2) Uani 1 1 d .
H13B H 0.5380 0.5025 0.6902 0.122 Uiso 1 1 d .
H13C H 0.4574 0.5996 0.6819 0.122 Uiso 1 1 d .
O14 O 1.6662(5) 0.6832(4) 0.5552(4) 0.0783(15) Uani 1 1 d .
H14B H 1.7463 0.6714 0.5561 0.094 Uiso 1 1 d .
H14C H 1.6707 0.6686 0.4932 0.094 Uiso 1 1 d .
O15 O 1.6421(7) 0.6223(5) 0.3818(5) 0.114(2) Uani 1 1 d .
H15B H 1.5996 0.6773 0.3683 0.137 Uiso 1 1 d .
H15C H 1.5985 0.5653 0.3949 0.137 Uiso 1 1 d .

loop_
_atom_site_aniso_label
_atom_site_aniso_U_11
_atom_site_aniso_U_22
_atom_site_aniso_U_33
_atom_site_aniso_U_23
_atom_site_aniso_U_13
_atom_site_aniso_U_12
Ni 0.0407(4) 0.0462(4) 0.0376(4) -0.0105(3) -0.0032(3) -0.0040(3)
N1 0.044(3) 0.050(3) 0.036(2) -0.012(2) -0.002(2) -0.006(2)
N2 0.044(3) 0.050(3) 0.048(3) -0.010(2) -0.006(2) -0.007(2)
N3 0.050(3) 0.048(3) 0.043(3) -0.010(2) -0.007(2) 0.001(2)
N4 0.036(2) 0.074(4) 0.039(3) -0.020(2) 0.001(2) -0.005(2)
O1 0.057(2) 0.049(2) 0.042(2) -0.0047(17) -0.0203(19) 0.0007(19)
O2 0.046(2) 0.042(2) 0.040(2) -0.0106(16) -0.0125(17) 0.0052(17)
C1 0.039(3) 0.039(3) 0.031(3) -0.012(2) -0.007(2) 0.002(2)
C2 0.041(3) 0.037(3) 0.030(3) -0.009(2) -0.005(2) 0.002(2)
C3 0.044(3) 0.038(3) 0.039(3) -0.007(2) 0.002(2) 0.000(2)
C4 0.047(3) 0.038(3) 0.040(3) -0.004(2) -0.004(2) -0.005(3)
O3 0.062(3) 0.050(3) 0.118(4) -0.003(3) 0.028(3) 0.006(2)
O4 0.058(3) 0.050(3) 0.069(3) 0.009(2) 0.012(2) -0.006(2)
C13 0.044(3) 0.064(4) 0.054(4) -0.015(3) -0.002(3) -0.010(3)
C14 0.049(4) 0.077(5) 0.053(4) -0.011(3) 0.005(3) -0.016(3)
C15 0.055(4) 0.055(4) 0.062(4) -0.010(3) 0.013(3) -0.006(3)
C16 0.061(4) 0.044(3) 0.046(3) -0.003(3) 0.005(3) -0.005(3)
C17 0.089(5) 0.067(4) 0.033(3) -0.003(3) 0.011(3) 0.007(4)
C18 0.102(6) 0.068(5) 0.040(4) -0.002(3) -0.012(4) 0.010(4)
C19 0.076(4) 0.057(4) 0.040(3) -0.009(3) -0.021(3) 0.006(3)
C20 0.096(6) 0.069(5) 0.057(4) -0.016(3) -0.034(4) 0.007(4)
C21 0.074(5) 0.074(5) 0.071(5) -0.018(4) -0.038(4) -0.003(4)
C22 0.055(4) 0.054(4) 0.064(4) -0.011(3) -0.013(3) -0.011(3)
C23 0.058(3) 0.038(3) 0.044(3) -0.009(2) -0.006(3) -0.008(3)
C24 0.053(3) 0.038(3) 0.034(3) -0.005(2) 0.000(2) -0.009(3)
C25 0.065(4) 0.054(4) 0.072(5) -0.027(3) -0.008(3) 0.011(3)
C26 0.103(7) 0.063(5) 0.111(7) -0.032(5) -0.031(6) 0.031(5)
C27 0.141(9) 0.045(5) 0.139(9) -0.007(5) -0.041(8) 0.003(6)
C28 0.107(7) 0.050(4) 0.086(6) 0.003(4) -0.025(5) -0.010(4)
C29 0.162(11) 0.071(6) 0.131(10) 0.033(6) -0.025(9) -0.055(7)
C30 0.117(9) 0.133(10) 0.089(7) 0.025(7) 0.002(6) -0.052(8)
C31 0.072(5) 0.107(7) 0.053(4) 0.015(4) -0.005(4) -0.034(5)
C32 0.060(5) 0.163(10) 0.052(5) -0.012(5) 0.006(4) -0.037(6)
C33 0.038(4) 0.171(10) 0.056(5) -0.045(5) 0.005(3) -0.015(5)
C34 0.040(3) 0.107(6) 0.055(4) -0.041(4) -0.007(3) 0.004(3)
C35 0.050(3) 0.077(5) 0.042(3) -0.006(3) -0.007(3) -0.021(3)
C36 0.063(4) 0.047(3) 0.056(4) 0.001(3) -0.011(3) -0.010(3)
O5 0.081(3) 0.069(3) 0.085(4) -0.030(3) 0.045(3) -0.017(3)
O6 0.067(3) 0.050(3) 0.056(3) -0.013(2) 0.000(2) -0.011(2)
C5 0.053(3) 0.056(4) 0.046(3) -0.017(3) -0.002(3) -0.005(3)
C6 0.050(3) 0.057(4) 0.047(3) -0.013(3) 0.003(3) -0.005(3)
O7 0.056(3) 0.085(3) 0.042(2) 0.003(2) 0.000(2) -0.012(2)
O8 0.048(3) 0.114(4) 0.059(3) -0.025(3) -0.008(2) 0.014(3)
C7 0.048(3) 0.050(3) 0.047(3) -0.013(3) -0.006(3) -0.004(3)
C8 0.044(3) 0.048(3) 0.043(3) -0.012(2) 0.002(2) -0.005(3)
C9 0.035(3) 0.056(4) 0.042(3) -0.012(3) 0.001(2) -0.007(3)
C10 0.042(3) 0.060(4) 0.054(4) -0.019(3) -0.002(3) -0.002(3)
O9 0.043(2) 0.096(4) 0.093(4) -0.049(3) 0.010(2) -0.018(2)
O10 0.052(3) 0.090(4) 0.078(3) -0.046(3) 0.018(2) -0.015(2)
C11 0.046(3) 0.053(3) 0.041(3) -0.012(3) 0.005(2) -0.009(3)
C12 0.057(4) 0.033(3) 0.045(3) -0.004(2) 0.002(3) -0.004(3)
O11 0.055(3) 0.068(3) 0.049(2) 0.000(2) -0.005(2) -0.024(2)
O12 0.074(3) 0.065(3) 0.045(3) 0.002(2) -0.006(2) -0.013(2)
O13 0.063(3) 0.093(4) 0.141(6) -0.011(4) -0.010(3) -0.006(3)
O14 0.070(3) 0.102(4) 0.074(3) -0.042(3) -0.024(3) 0.032(3)
O15 0.177(7) 0.099(5) 0.081(4) -0.029(3) -0.057(4) 0.040(5)

loop_
_atom_type_symbol
_atom_type_description
_atom_type_scat_dispersion_real
_atom_type_scat_dispersion_imag
_atom_type_scat_source
C C 0.0033 0.0016 'International Tables Vol C Tables 4.2.6.8 and 6.1.1.4'
H H 0.0000 0.0000 'International Tables Vol C Tables 4.2.6.8 and 6.1.1.4'
N N 0.0061 0.0033 'International Tables Vol C Tables 4.2.6.8 and 6.1.1.4'
O O 0.0106 0.0060 'International Tables Vol C Tables 4.2.6.8 and 6.1.1.4'
Ni Ni 0.3393 1.1124 'International Tables Vol C Tables 4.2.6.8 and 6.1.1.4'

loop_
_geom_angle_atom_site_label_1
_geom_angle_atom_site_label_2
_geom_angle_atom_site_label_3
_geom_angle
_geom_angle_site_symmetry_1
_geom_angle_site_symmetry_3
N2 Ni N1 81.00(18) . .
N2 Ni N3 96.24(19) . .
N1 Ni N3 93.86(19) . .
N2 Ni N4 97.39(19) . .
N1 Ni N4 174.5(2) . .
N3 Ni N4 81.1(2) . .
N2 Ni O1 104.71(17) . .
N1 Ni O1 95.56(17) . .
N3 Ni O1 158.11(17) . .
N4 Ni O1 89.92(18) . .
N2 Ni O2 165.09(17) . .
N1 Ni O2 94.49(16) . .
N3 Ni O2 98.25(17) . .
N4 Ni O2 88.35(16) . .
O1 Ni O2 61.37(14) . .
N2 Ni C1 135.01(19) . .
N1 Ni C1 96.65(17) . .
N3 Ni C1 128.66(18) . .
N4 Ni C1 88.20(18) . .
O1 Ni C1 30.40(15) . .
O2 Ni C1 30.99(15) . .
C13 N1 C24 118.4(5) . .
C13 N1 Ni 129.5(4) . .
C24 N1 Ni 111.8(4) . .
C22 N2 C23 118.0(5) . .
C22 N2 Ni 129.9(4) . .
C23 N2 Ni 112.0(4) . .
C25 N3 C36 118.3(6) . .
C25 N3 Ni 130.2(5) . .
C36 N3 Ni 111.4(4) . .
C34 N4 C35 119.1(6) . .
C34 N4 Ni 128.9(5) . .
C35 N4 Ni 111.3(4) . .
C1 O1 Ni 89.7(3) . .
C1 O2 Ni 87.8(3) . .
O1 C1 O2 121.1(5) . .
O1 C1 C2 119.4(5) . .
O2 C1 C2 119.5(4) . .
O1 C1 Ni 59.9(3) . .
O2 C1 Ni 61.2(3) . .
C2 C1 Ni 175.9(4) . .
C1 C2 C3 109.0(4) . .
C1 C2 C2 108.6(5) . 2_766
C3 C2 C2 112.4(5) . 2_766
C1 C2 H2A 108.9 . .
C3 C2 H2A 108.9 . .
C2 C2 H2A 108.9 2_766 .
C4 C3 C2 112.8(4) . .
C4 C3 H3A 109.0 . .
C2 C3 H3A 109.0 . .
C4 C3 H3B 109.0 . .
C2 C3 H3B 109.0 . .
H3A C3 H3B 107.8 . .
O3 C4 O4 122.9(5) . .
O3 C4 C3 124.1(5) . .
O4 C4 C3 113.0(5) . .
C4 O4 H4A 106.9 . .
N1 C13 C14 123.0(6) . .
N1 C13 H13A 118.5 . .
C14 C13 H13A 118.5 . .
C15 C14 C13 119.4(6) . .
C15 C14 H14A 120.3 . .
C13 C14 H14A 120.3 . .
C14 C15 C16 119.7(6) . .
C14 C15 H15A 120.2 . .
C16 C15 H15A 120.2 . .
C24 C16 C15 117.3(6) . .
C24 C16 C17 118.3(6) . .
C15 C16 C17 124.4(6) . .
C18 C17 C16 121.6(6) . .
C18 C17 H17A 119.2 . .
C16 C17 H17A 119.2 . .
C17 C18 C19 120.9(6) . .
C17 C18 H18A 119.5 . .
C19 C18 H18A 119.5 . .
C20 C19 C23 117.3(6) . .
C20 C19 C18 123.8(6) . .
C23 C19 C18 118.8(6) . .
C21 C20 C19 119.4(6) . .
C21 C20 H20A 120.3 . .
C19 C20 H20A 120.3 . .
C20 C21 C22 119.8(7) . .
C20 C21 H21A 120.1 . .
C22 C21 H21A 120.1 . .
N2 C22 C21 122.6(6) . .
N2 C22 H22A 118.7 . .
C21 C22 H22A 118.7 . .
N2 C23 C19 122.9(6) . .
N2 C23 C24 117.6(5) . .
C19 C23 C24 119.6(5) . .
N1 C24 C16 122.1(5) . .
N1 C24 C23 117.1(5) . .
C16 C24 C23 120.7(5) . .
N3 C25 C26 122.5(7) . .
N3 C25 H25A 118.7 . .
C26 C25 H25A 118.7 . .
C27 C26 C25 118.4(8) . .
C27 C26 H26A 120.8 . .
C25 C26 H26A 120.8 . .
C26 C27 C28 120.3(8) . .
C26 C27 H27A 119.8 . .
C28 C27 H27A 119.8 . .
C36 C28 C27 118.0(8) . .
C36 C28 C29 117.7(9) . .
C27 C28 C29 124.3(9) . .
C30 C29 C28 121.7(10) . .
C30 C29 H29A 119.1 . .
C28 C29 H29A 119.1 . .
C29 C30 C31 121.4(9) . .
C29 C30 H30A 119.3 . .
C31 C30 H30A 119.3 . .
C35 C31 C32 118.6(9) . .
C35 C31 C30 118.3(9) . .
C32 C31 C30 123.1(8) . .
C33 C32 C31 119.1(8) . .
C33 C32 H32A 120.5 . .
C31 C32 H32A 120.5 . .
C32 C33 C34 119.9(8) . .
C32 C33 H33A 120.1 . .
C34 C33 H33A 120.1 . .
N4 C34 C33 122.0(8) . .
N4 C34 H34A 119.0 . .
C33 C34 H34A 119.0 . .
N4 C35 C31 121.4(7) . .
N4 C35 C36 117.8(5) . .
C31 C35 C36 120.8(7) . .
N3 C36 C28 122.4(7) . .
N3 C36 C35 117.5(6) . .
C28 C36 C35 120.0(7) . .
C5 O5 H5A 125.4 . .
O6 C5 O5 122.5(6) . .
O6 C5 C6 125.3(5) . .
O5 C5 C6 112.1(5) . .
C5 C6 C8 113.3(5) . .
C5 C6 H6A 108.9 . .
C8 C6 H6A 108.9 . .
C5 C6 H6B 108.9 . .
C8 C6 H6B 108.9 . .
H6A C6 H6B 107.7 . .
C7 O7 H7A 119.4 . .
O8 C7 O7 123.6(6) . .
O8 C7 C8 123.6(5) . .
O7 C7 C8 112.8(5) . .
C7 C8 C6 110.2(5) . .
C7 C8 C9 111.5(5) . .
C6 C8 C9 113.5(5) . .
C7 C8 H8A 107.1 . .
C6 C8 H8A 107.1 . .
C9 C8 H8A 107.1 . .
C10 C9 C11 111.8(5) . .
C10 C9 C8 110.6(5) . .
C11 C9 C8 114.6(5) . .
C10 C9 H9A 106.4 . .
C11 C9 H9A 106.4 . .
C8 C9 H9A 106.4 . .
O10 C10 O9 122.3(5) . .
O10 C10 C9 121.8(5) . .
O9 C10 C9 115.9(5) . .
C10 O9 H9B 117.5 . .
C12 C11 C9 115.8(5) . .
C12 C11 H11A 108.3 . .
C9 C11 H11A 108.3 . .
C12 C11 H11B 108.3 . .
C9 C11 H11B 108.3 . .
H11A C11 H11B 107.4 . .
O12 C12 O11 123.3(5) . .
O12 C12 C11 120.2(6) . .
O11 C12 C11 116.4(5) . .
H13B O13 H13C 124.8 . .
H14B O14 H14C 94.9 . .
H15B O15 H15C 113.7 . .

loop_
_geom_bond_atom_site_label_1
_geom_bond_atom_site_label_2
_geom_bond_distance
_geom_bond_site_symmetry_2
Ni N2 2.063(5) .
Ni N1 2.066(4) .
Ni N3 2.068(5) .
Ni N4 2.073(5) .
Ni O1 2.129(4) .
Ni O2 2.158(4) .
Ni C1 2.461(5) .
N1 C13 1.311(7) .
N1 C24 1.367(7) .
N2 C22 1.329(8) .
N2 C23 1.361(7) .
N3 C25 1.328(8) .
N3 C36 1.365(7) .
N4 C34 1.319(8) .
N4 C35 1.354(8) .
O1 C1 1.245(6) .
O2 C1 1.268(6) .
C1 C2 1.529(7) .
C2 C3 1.533(7) .
C2 C2 1.563(9) 2_766
C2 H2A 0.9800 .
C3 C4 1.494(7) .
C3 H3A 0.9700 .
C3 H3B 0.9700 .
C4 O3 1.201(7) .
C4 O4 1.300(6) .
O4 H4A 0.8221 .
C13 C14 1.387(8) .
C13 H13A 0.9300 .
C14 C15 1.355(9) .
C14 H14A 0.9300 .
C15 C16 1.404(9) .
C15 H15A 0.9300 .
C16 C24 1.396(8) .
C16 C17 1.432(9) .
C17 C18 1.346(10) .
C17 H17A 0.9300 .
C18 C19 1.436(10) .
C18 H18A 0.9300 .
C19 C20 1.401(10) .
C19 C23 1.403(8) .
C20 C21 1.367(10) .
C20 H20A 0.9300 .
C21 C22 1.390(9) .
C21 H21A 0.9300 .
C22 H22A 0.9300 .
C23 C24 1.428(8) .
C25 C26 1.391(10) .
C25 H25A 0.9300 .
C26 C27 1.370(13) .
C26 H26A 0.9300 .
C27 C28 1.384(13) .
C27 H27A 0.9300 .
C28 C36 1.376(10) .
C28 C29 1.452(14) .
C29 C30 1.329(15) .
C29 H29A 0.9300 .
C30 C31 1.413(14) .
C30 H30A 0.9300 .
C31 C35 1.390(9) .
C31 C32 1.400(13) .
C32 C33 1.342(13) .
C32 H32A 0.9300 .
C33 C34 1.398(10) .
C33 H33A 0.9300 .
C34 H34A 0.9300 .
C35 C36 1.427(9) .
O5 C5 1.307(7) .
O5 H5A 0.8314 .
O6 C5 1.214(7) .
C5 C6 1.491(8) .
C6 C8 1.510(7) .
C6 H6A 0.9700 .
C6 H6B 0.9700 .
O7 C7 1.317(7) .
O7 H7A 0.8417 .
O8 C7 1.208(7) .
C7 C8 1.505(8) .
C8 C9 1.542(8) .
C8 H8A 0.9800 .
C9 C10 1.517(7) .
C9 C11 1.531(8) .
C9 H9A 0.9800 .
C10 O10 1.241(7) .
C10 O9 1.285(7) .
O9 H9B 0.8580 .
C11 C12 1.506(7) .
C11 H11A 0.9700 .
C11 H11B 0.9700 .
C12 O12 1.240(7) .
C12 O11 1.281(7) .
O13 H13B 0.8238 .
O13 H13C 0.8612 .
O14 H14B 0.8736 .
O14 H14C 0.8811 .
O15 H15B 0.8408 .
O15 H15C 0.8644 .
